data_7202797
loop_
_publ_author_name
'Dobrzycki, Lukasz'
'Wo\'zniak, Krzysztof'

_publ_section_title
;
 Structural consequences of benzidine dihydrochloride substitution in
 the solid state
;
_journal_issue 11
_journal_name_full CrystEngComm
_journal_page_first 1029
_journal_paper_doi 10.1039/b702072d
_journal_volume 9
_journal_year 2007
_chemical_formula_sum 'C16 H22 Cl2 N2 O2'
_chemical_formula_weight 345.26
_chemical_name_systematic
;
?
;
_space_group_IT_number 114
_symmetry_cell_setting tetragonal
_symmetry_space_group_name_Hall 'P -4 2n'
_symmetry_space_group_name_H-M 'P -4 21 c'
_atom_sites_solution_hydrogens geom
_atom_sites_solution_primary direct
_atom_sites_solution_secondary difmap
_audit_creation_method SHELXL-97
_cell_angle_alpha 90.00
_cell_angle_beta 90.00
_cell_angle_gamma 90.00
_cell_formula_units_Z 4
_cell_length_a 16.221(2)
_cell_length_b 16.221(2)
_cell_length_c 6.7461(12)
_cell_measurement_temperature 100(2)
_cell_volume 1775.0(4)
_computing_cell_refinement
;
CrysAlis RED, Oxford Diffraction Ltd.,
Version 1.171.28cycle2 beta (release 25-10-2005 CrysAlis171 .NET)
(compiled Oct 25 2005,08:50:05)
;
_computing_data_collection
;
CrysAlis CCD, Oxford Diffraction Ltd.,
Version 1.171.28cycle2 beta (release 25-10-2005 CrysAlis171 .NET)
(compiled Oct 25 2005,08:50:05)
;
_computing_data_reduction
;
CrysAlis RED, Oxford Diffraction Ltd.,
Version 1.171.28cycle2 beta (release 25-10-2005 CrysAlis171 .NET)
(compiled Oct 25 2005,08:50:05)
;
_computing_molecular_graphics Diamond
_computing_publication_material SHELXT-97
_computing_structure_refinement 'SHELXL-97 (Sheldrick, 1997)'
_computing_structure_solution 'SHELXS-97 (Sheldrick, 1990)'
_diffrn_ambient_temperature 100(2)
_diffrn_detector_area_resol_mean 8.6479
_diffrn_measured_fraction_theta_full 0.998
_diffrn_measured_fraction_theta_max 0.998
_diffrn_measurement_device_type KM4CCD
_diffrn_measurement_method 'omega scan'
_diffrn_radiation_monochromator graphite
_diffrn_radiation_source 'fine-focus sealed tube'
_diffrn_radiation_type MoK\a
_diffrn_radiation_wavelength 0.71073
_diffrn_reflns_av_R_equivalents 0.1726
_diffrn_reflns_av_sigmaI/netI 0.1589
_diffrn_reflns_limit_h_max 18
_diffrn_reflns_limit_h_min -19
_diffrn_reflns_limit_k_max 19
_diffrn_reflns_limit_k_min -19
_diffrn_reflns_limit_l_max 8
_diffrn_reflns_limit_l_min -7
_diffrn_reflns_number 13296
_diffrn_reflns_theta_full 25.00
_diffrn_reflns_theta_max 25.00
_diffrn_reflns_theta_min 2.81
_diffrn_standards_decay_% 2
_diffrn_standards_number '1 frame'
_exptl_absorpt_coefficient_mu 0.374
_exptl_absorpt_correction_T_max 0.99
_exptl_absorpt_correction_T_min 0.82
_exptl_absorpt_correction_type multi-scan
_exptl_absorpt_process_details
;
CrysAlis RED, Oxford Diffraction Ltd.,
Version 1.171.28cycle2 beta (release 25-10-2005 CrysAlis171 .NET)
(compiled Oct 25 2005,08:50:05)
Empirical absorption correction using spherical harmonics,
implemented in SCALE3 ABSPACK scaling algorithm.
;
_exptl_crystal_colour colourless
_exptl_crystal_density_diffrn 1.292
_exptl_crystal_density_method 'not measured'
_exptl_crystal_description needle
_exptl_crystal_F_000 728
_exptl_crystal_size_max 0.50
_exptl_crystal_size_mid 0.02
_exptl_crystal_size_min 0.02
_refine_diff_density_max 0.487
_refine_diff_density_min -0.847
_refine_diff_density_rms 0.122
_refine_ls_abs_structure_details 'Flack H D (1983), Acta Cryst. A39, 876-881, 647 Friedel pairs'
_refine_ls_abs_structure_Flack 0.0(3)
_refine_ls_extinction_method none
_refine_ls_goodness_of_fit_ref 1.004
_refine_ls_hydrogen_treatment constr
_refine_ls_matrix_type full
_refine_ls_number_parameters 112
_refine_ls_number_reflns 1556
_refine_ls_number_restraints 396
_refine_ls_restrained_S_all 0.939
_refine_ls_R_factor_all 0.1268
_refine_ls_R_factor_gt 0.0739
_refine_ls_shift/su_max 0.002
_refine_ls_shift/su_mean 0.000
_refine_ls_structure_factor_coef Fsqd
_refine_ls_weighting_details 'calc w=1/[\s^2^(Fo^2^)+(0.1004P)^2^+0.0000P] where P=(Fo^2^+2Fc^2^)/3'
_refine_ls_weighting_scheme calc
_refine_ls_wR_factor_gt 0.1799
_refine_ls_wR_factor_ref 0.2093
_reflns_number_gt 880
_reflns_number_total 1556
_reflns_threshold_expression >2sigma(I)
_cod_data_source_file b702072d.txt
_cod_data_source_block 4_2Cl
_cod_depositor_comments
;
The following automatic conversions were performed:
'_symmetry_cell_setting' value 'Tetragonal' changed to 'tetragonal'
according to '/home/saulius/struct/CIF-dictionaries/cif_core.dic'
dictionary named 'cif_core.dic' version 2.4.1 from 2010-06-29.

Automatic conversion script
Id: cif_fix_enum 1527 2010-12-29 10:47:43Z saulius 
;
_cod_original_sg_symbol_H-M P-421c
_cod_database_code 7202797

loop_
_symmetry_equiv_pos_as_xyz
'x, y, z'
'-x, -y, z'
'y, -x, -z'
'-y, x, -z'
'-x+1/2, y+1/2, -z+1/2'
'x+1/2, -y+1/2, -z+1/2'
'-y+1/2, -x+1/2, z+1/2'
'y+1/2, x+1/2, z+1/2'

loop_
_atom_site_label
_atom_site_type_symbol
_atom_site_fract_x
_atom_site_fract_y
_atom_site_fract_z
_atom_site_U_iso_or_equiv
_atom_site_adp_type
_atom_site_occupancy
_atom_site_symmetry_multiplicity
_atom_site_calc_flag
_atom_site_refinement_flags
_atom_site_disorder_assembly
_atom_site_disorder_group
Cl1 Cl 0.43258(11) 0.80483(11) 0.2649(3) 0.0213(5) Uani 1 1 d U . .
O1SA O 0.5546(7) 0.9426(7) 0.2549(19) 0.0220(17) Uani 0.50 1 d PU A 1
O1SB O 0.5686(8) 0.9418(8) 0.3398(17) 0.0213(17) Uani 0.50 1 d PU B 2
N1 N 0.3015(4) 0.9537(4) 0.2504(16) 0.0522(19) Uani 1 1 d U . .
H1A H 0.3277 1.0033 0.2541 0.078 Uiso 1 1 calc R . .
H1B H 0.3154 0.9267 0.1369 0.078 Uiso 1 1 calc R . .
H1C H 0.3171 0.9230 0.3570 0.078 Uiso 1 1 calc R . .
C1 C 0.2123(4) 0.9666(4) 0.2556(15) 0.0224(13) Uani 1 1 d U . .
C2 C 0.1842(5) 1.0428(5) 0.1949(11) 0.0208(14) Uani 1 1 d U . .
C2A C 0.2441(5) 1.1112(5) 0.1303(13) 0.027(2) Uani 1 1 d U . .
H2A1 H 0.2925 1.1109 0.2172 0.041 Uiso 1 1 calc R . .
H2A2 H 0.2164 1.1647 0.1392 0.041 Uiso 1 1 calc R . .
H2A3 H 0.2615 1.1014 -0.0068 0.041 Uiso 1 1 calc R . .
C3 C 0.1000(4) 1.0557(5) 0.1974(11) 0.0180(14) Uani 1 1 d U . .
H3 H 0.0788 1.1082 0.1619 0.022 Uiso 1 1 calc R . .
C4 C 0.0455(3) 0.9932(5) 0.2508(13) 0.0178(13) Uani 1 1 d U . .
C5 C 0.0761(5) 0.9144(4) 0.3023(10) 0.0204(14) Uani 1 1 d U . .
H5 H 0.0390 0.8711 0.3338 0.024 Uiso 1 1 calc R . .
C6 C 0.1608(4) 0.9004(4) 0.3069(11) 0.0190(14) Uani 1 1 d U . .
C6A C 0.1926(5) 0.8156(5) 0.3645(12) 0.0269(19) Uani 1 1 d U . .
H6A1 H 0.2328 0.7969 0.2659 0.040 Uiso 1 1 calc R . .
H6A2 H 0.1465 0.7766 0.3697 0.040 Uiso 1 1 calc R . .
H6A3 H 0.2190 0.8185 0.4949 0.040 Uiso 1 1 calc R . .

loop_
_atom_site_aniso_label
_atom_site_aniso_U_11
_atom_site_aniso_U_22
_atom_site_aniso_U_33
_atom_site_aniso_U_23
_atom_site_aniso_U_13
_atom_site_aniso_U_12
Cl1 0.0210(10) 0.0228(10) 0.0200(8) 0.0013(10) -0.0029(11) 0.0025(8)
O1SA 0.017(3) 0.024(3) 0.026(3) -0.001(3) 0.005(3) -0.003(3)
O1SB 0.017(3) 0.022(3) 0.025(3) -0.001(3) -0.006(3) -0.002(3)
N1 0.021(3) 0.027(3) 0.108(5) 0.014(5) -0.006(5) 0.002(3)
C1 0.013(3) 0.023(3) 0.031(3) -0.001(3) 0.003(3) -0.002(2)
C2 0.017(3) 0.020(3) 0.025(3) -0.005(2) 0.001(3) -0.003(2)
C2A 0.027(4) 0.018(4) 0.037(4) 0.011(4) -0.002(4) 0.001(4)
C3 0.018(3) 0.019(3) 0.018(3) 0.003(2) -0.002(2) 0.002(2)
C4 0.014(2) 0.023(3) 0.017(3) -0.003(3) -0.004(3) -0.004(2)
C5 0.016(3) 0.020(3) 0.025(3) -0.003(2) 0.002(3) -0.004(2)
C6 0.016(3) 0.018(3) 0.023(3) -0.002(2) -0.002(2) 0.002(2)
C6A 0.020(4) 0.019(4) 0.041(4) 0.000(4) -0.003(4) 0.003(3)

loop_
_atom_type_symbol
_atom_type_description
_atom_type_scat_dispersion_real
_atom_type_scat_dispersion_imag
_atom_type_scat_source
C C 0.0033 0.0016 'International Tables Vol C Tables 4.2.6.8 and 6.1.1.4'
H H 0.0000 0.0000 'International Tables Vol C Tables 4.2.6.8 and 6.1.1.4'
N N 0.0061 0.0033 'International Tables Vol C Tables 4.2.6.8 and 6.1.1.4'
O O 0.0106 0.0060 'International Tables Vol C Tables 4.2.6.8 and 6.1.1.4'
Cl Cl 0.1484 0.1585 'International Tables Vol C Tables 4.2.6.8 and 6.1.1.4'

loop_
_geom_angle_atom_site_label_1
_geom_angle_atom_site_label_2
_geom_angle_atom_site_label_3
_geom_angle
_geom_angle_site_symmetry_1
_geom_angle_site_symmetry_3
_geom_angle_publ_flag
C1 N1 H1A 109.5 . . ?
C1 N1 H1B 109.5 . . ?
H1A N1 H1B 109.5 . . ?
C1 N1 H1C 109.5 . . ?
H1A N1 H1C 109.5 . . ?
H1B N1 H1C 109.5 . . ?
C2 C1 C6 124.1(7) . . ?
C2 C1 N1 116.6(6) . . ?
C6 C1 N1 119.1(6) . . ?
C1 C2 C3 117.3(7) . . ?
C1 C2 C2A 121.5(6) . . ?
C3 C2 C2A 121.3(7) . . ?
C2 C2A H2A1 109.5 . . ?
C2 C2A H2A2 109.5 . . ?
H2A1 C2A H2A2 109.5 . . ?
C2 C2A H2A3 109.5 . . ?
H2A1 C2A H2A3 109.5 . . ?
H2A2 C2A H2A3 109.5 . . ?
C2 C3 C4 121.3(7) . . ?
C2 C3 H3 119.3 . . ?
C4 C3 H3 119.3 . . ?
C3 C4 C5 119.9(6) . . ?
C3 C4 C4 121.3(8) . 2_575 ?
C5 C4 C4 118.8(8) . 2_575 ?
C6 C5 C4 119.9(7) . . ?
C6 C5 H5 120.1 . . ?
C4 C5 H5 120.1 . . ?
C5 C6 C1 117.3(7) . . ?
C5 C6 C6A 119.2(7) . . ?
C1 C6 C6A 123.5(6) . . ?
C6 C6A H6A1 109.5 . . ?
C6 C6A H6A2 109.5 . . ?
H6A1 C6A H6A2 109.5 . . ?
C6 C6A H6A3 109.5 . . ?
H6A1 C6A H6A3 109.5 . . ?
H6A2 C6A H6A3 109.5 . . ?

loop_
_geom_bond_atom_site_label_1
_geom_bond_atom_site_label_2
_geom_bond_distance
_geom_bond_site_symmetry_2
_geom_bond_publ_flag
N1 C1 1.463(9) . ?
N1 H1A 0.9100 . ?
N1 H1B 0.9100 . ?
N1 H1C 0.9100 . ?
C1 C2 1.380(9) . ?
C1 C6 1.403(10) . ?
C2 C3 1.382(10) . ?
C2 C2A 1.537(10) . ?
C2A H2A1 0.9800 . ?
C2A H2A2 0.9800 . ?
C2A H2A3 0.9800 . ?
C3 C4 1.392(9) . ?
C3 H3 0.9500 . ?
C4 C5 1.414(10) . ?
C4 C4 1.494(11) 2_575 ?
C5 C6 1.392(9) . ?
C5 H5 0.9500 . ?
C6 C6A 1.521(10) . ?
C6A H6A1 0.9800 . ?
C6A H6A2 0.9800 . ?
C6A H6A3 0.9800 . ?

loop_
_geom_hbond_atom_site_label_D
_geom_hbond_atom_site_label_H
_geom_hbond_atom_site_label_A
_geom_hbond_distance_DH
_geom_hbond_distance_HA
_geom_hbond_distance_DA
_geom_hbond_angle_DHA
_geom_hbond_site_symmetry_A
N1 H1A O1SB 0.91 1.99 2.771(14) 142.9 2_675
N1 H1A O1SA 0.91 2.10 2.878(13) 142.4 2_675
N1 H1B Cl1 0.91 2.52 3.294(11) 143.5 8_454
N1 H1C Cl1 0.91 2.75 3.218(6) 113.0 .
N1 H1C Cl1 0.91 2.76 3.488(11) 137.4 8_455

loop_
_geom_torsion_atom_site_label_1
_geom_torsion_atom_site_label_2
_geom_torsion_atom_site_label_3
_geom_torsion_atom_site_label_4
_geom_torsion
_geom_torsion_site_symmetry_1
_geom_torsion_site_symmetry_2
_geom_torsion_site_symmetry_3
_geom_torsion_site_symmetry_4
_geom_torsion_publ_flag
C6 C1 C2 C3 4.3(13) . . . . ?
N1 C1 C2 C3 179.5(8) . . . . ?
C6 C1 C2 C2A -176.7(8) . . . . ?
N1 C1 C2 C2A -1.5(13) . . . . ?
C1 C2 C3 C4 -2.7(12) . . . . ?
C2A C2 C3 C4 178.3(7) . . . . ?
C2 C3 C4 C5 -0.5(12) . . . . ?
C2 C3 C4 C4 -179.2(6) . . . 2_575 ?
C3 C4 C5 C6 2.5(11) . . . . ?
C4 C4 C5 C6 -178.9(5) 2_575 . . . ?
C4 C5 C6 C1 -1.0(10) . . . . ?
C4 C5 C6 C6A 179.4(7) . . . . ?
C2 C1 C6 C5 -2.4(13) . . . . ?
N1 C1 C6 C5 -177.5(8) . . . . ?
C2 C1 C6 C6A 177.1(8) . . . . ?
N1 C1 C6 C6A 2.0(13) . . . . ?
